data_2238735
loop_
_publ_author_name
'Kumar, K. Mahesh'
'Vinduvahini, M.'
'Mahabhaleshwaraiah, N. M.'
'Kotresh, O.'
'Devarajegowda, H. C.'

_publ_section_title
;
 (6-Methoxy-2-oxo-2<i>H</i>-chromen-4-yl)methyl
 piperidine-1-carbodithioate
;
_journal_coeditor_code HB7152
_journal_issue 11
_journal_name_full 'Acta Crystallographica Section E'
_journal_page_first o1683
_journal_paper_doi 10.1107/S1600536813028432
_journal_volume 69
_journal_year 2013
_chemical_formula_iupac 'C17 H19 N O3 S2'
_chemical_formula_moiety 'C17 H19 N O3 S2'
_chemical_formula_sum 'C17 H19 N O3 S2'
_chemical_formula_weight 349.45
_chemical_melting_point 395
_chemical_name_systematic
;
(6-Methoxy-2-oxo-2<i>H</i>-chromen-4-yl)methyl piperidine-1-carbodithioate
;
_space_group_crystal_system triclinic
_space_group_IT_number 2
_space_group_name_Hall '-P 1'
_space_group_name_H-M_alt 'P -1'
_symmetry_space_group_name_Hall '-P 1'
_symmetry_space_group_name_H-M 'P -1'
_atom_sites_solution_hydrogens geom
_audit_creation_method SHELXL-2013
_cell_angle_alpha 92.0240(10)
_cell_angle_beta 90.1760(10)
_cell_angle_gamma 106.4970(10)
_cell_formula_units_Z 2
_cell_length_a 6.9731(2)
_cell_length_b 10.2310(3)
_cell_length_c 11.9955(3)
_cell_measurement_reflns_used 4261
_cell_measurement_temperature 296(2)
_cell_measurement_theta_max 28.81
_cell_measurement_theta_min 1.70
_cell_volume 819.96(4)
_computing_cell_refinement 'SAINT (Bruker, 2007)'
_computing_data_collection 'SMART (Bruker, 2007)'
_computing_data_reduction 'SAINT (Bruker, 2007)'
_computing_molecular_graphics 'ORTEP-3 for Windows (Farrugia, 2012)'
_computing_publication_material 'SHELXL97 (Sheldrick, 2008)'
_computing_structure_refinement 'SHELXL97 (Sheldrick, 2008)'
_computing_structure_solution 'SHELXS97 (Sheldrick, 2008)'
_diffrn_ambient_temperature 296(2)
_diffrn_measured_fraction_theta_full 0.999
_diffrn_measured_fraction_theta_max 0.993
_diffrn_measurement_device_type 'Bruker SMART CCD'
_diffrn_measurement_method '\w and \f scans'
_diffrn_radiation_monochromator graphite
_diffrn_radiation_source 'fine-focus sealed tube'
_diffrn_radiation_type MoK\a
_diffrn_radiation_wavelength 0.71073
_diffrn_reflns_av_R_equivalents 0.0229
_diffrn_reflns_limit_h_max 9
_diffrn_reflns_limit_h_min -9
_diffrn_reflns_limit_k_max 13
_diffrn_reflns_limit_k_min -11
_diffrn_reflns_limit_l_max 16
_diffrn_reflns_limit_l_min -16
_diffrn_reflns_number 17441
_diffrn_reflns_theta_full 25.242
_diffrn_reflns_theta_max 28.810
_diffrn_reflns_theta_min 1.699
_exptl_absorpt_coefficient_mu 0.339
_exptl_absorpt_correction_T_max 1.0000
_exptl_absorpt_correction_T_min 0.7700
_exptl_absorpt_correction_type multi-scan
_exptl_absorpt_process_details '(SADABS; Bruker, 2007)'
_exptl_crystal_colour colourless
_exptl_crystal_density_diffrn 1.415
_exptl_crystal_description Plate
_exptl_crystal_F_000 368
_exptl_crystal_size_max 0.24
_exptl_crystal_size_mid 0.20
_exptl_crystal_size_min 0.12
_refine_diff_density_max 0.280
_refine_diff_density_min -0.178
_refine_ls_extinction_method none
_refine_ls_goodness_of_fit_ref 1.037
_refine_ls_hydrogen_treatment constr
_refine_ls_matrix_type full
_refine_ls_number_parameters 208
_refine_ls_number_reflns 4261
_refine_ls_number_restraints 0
_refine_ls_restrained_S_all 1.037
_refine_ls_R_factor_all 0.0462
_refine_ls_R_factor_gt 0.0371
_refine_ls_shift/su_max 0.001
_refine_ls_shift/su_mean 0.000
_refine_ls_structure_factor_coef Fsqd
_refine_ls_weighting_details 'w=1/[\s^2^(Fo^2^)+(0.0576P)^2^+0.1837P] where P=(Fo^2^+2Fc^2^)/3'
_refine_ls_weighting_scheme calc
_refine_ls_wR_factor_gt 0.1015
_refine_ls_wR_factor_ref 0.1091
_reflns_number_gt 3513
_reflns_number_total 4261
_reflns_threshold_expression I>2\s(I)
_cod_data_source_file hb7152.cif
_cod_data_source_block I
_cod_database_code 2238735
_shelx_space_group_comment
;
The symmetry employed for this shelxl refinement is uniquely defined
by the following loop, which should always be used as a source of
symmetry information in preference to the above space-group names.
They are only intended as comments.
;
_shelxl_version_number .2013

loop_
_space_group_symop_operation_xyz
'x, y, z'
'-x, -y, -z'

loop_
_atom_site_type_symbol
_atom_site_label
_atom_site_fract_x
_atom_site_fract_y
_atom_site_fract_z
_atom_site_U_iso_or_equiv
_atom_site_adp_type
_atom_site_calc_flag
_atom_site_occupancy
S S1 -0.11287(5) 0.07096(4) 0.65164(3) 0.04415(12) Uani d 1
S S2 0.27902(6) 0.01452(4) 0.70354(4) 0.05410(14) Uani d 1
O O3 0.28766(17) 0.60135(11) 0.70830(9) 0.0468(3) Uani d 1
O O4 0.2364(2) 0.52695(14) 0.87805(10) 0.0691(4) Uani d 1
O O5 0.2788(2) 0.51786(12) 0.25306(9) 0.0642(4) Uani d 1
N N6 -0.07603(19) -0.11995(14) 0.78182(12) 0.0498(3) Uani d 1
C C7 0.2257(2) 0.49686(16) 0.78009(13) 0.0461(3) Uani d 1
C C8 0.1519(2) 0.36058(15) 0.73062(12) 0.0417(3) Uani d 1
H H8 0.1090 0.2881 0.7778 0.050 Uiso calc 1
C C9 0.14239(19) 0.33355(13) 0.62055(11) 0.0348(3) Uani d 1
C C10 0.21349(18) 0.44638(13) 0.54632(11) 0.0331(3) Uani d 1
C C11 0.2836(2) 0.57753(14) 0.59446(11) 0.0366(3) Uani d 1
C C12 0.3533(2) 0.69027(14) 0.53032(13) 0.0432(3) Uani d 1
H H12 0.3988 0.7768 0.5643 0.052 Uiso calc 1
C C13 0.3553(2) 0.67440(14) 0.41558(13) 0.0425(3) Uani d 1
H H13 0.4036 0.7500 0.3721 0.051 Uiso calc 1
C C14 0.2849(2) 0.54501(15) 0.36542(12) 0.0410(3) Uani d 1
C C15 0.2157(2) 0.43231(14) 0.43028(11) 0.0380(3) Uani d 1
H H15 0.1700 0.3460 0.3960 0.046 Uiso calc 1
C C16 0.3336(3) 0.62831(19) 0.18046(14) 0.0585(4) Uani d 1
H H16A 0.3220 0.5938 0.1045 0.088 Uiso calc 1
H H16B 0.4694 0.6806 0.1961 0.088 Uiso calc 1
H H16C 0.2468 0.6854 0.1916 0.088 Uiso calc 1
C C17 0.0638(2) 0.19172(14) 0.56997(12) 0.0415(3) Uani d 1
H H17A 0.1767 0.1563 0.5551 0.050 Uiso calc 1
H H17B 0.0011 0.1976 0.4988 0.050 Uiso calc 1
C C18 0.0326(2) -0.02097(14) 0.72018(11) 0.0380(3) Uani d 1
C C19 0.0146(3) -0.20858(17) 0.84504(14) 0.0516(4) Uani d 1
H H19A 0.1589 -0.1777 0.8384 0.062 Uiso calc 1
H H19B -0.0318 -0.3013 0.8143 0.062 Uiso calc 1
C C20 -0.0410(3) -0.2057(2) 0.96626(16) 0.0684(5) Uani d 1
H H20A 0.0082 -0.2715 1.0051 0.082 Uiso calc 1
H H20B 0.0233 -0.1160 0.9995 0.082 Uiso calc 1
C C21 -0.2638(4) -0.2379(3) 0.98128(18) 0.0868(8) Uani d 1
H H21A -0.3259 -0.3330 0.9601 0.104 Uiso calc 1
H H21B -0.2915 -0.2246 1.0594 0.104 Uiso calc 1
C C22 -0.3539(3) -0.1499(2) 0.91250(16) 0.0643(5) Uani d 1
H H22A -0.3084 -0.0563 0.9413 0.077 Uiso calc 1
H H22B -0.4984 -0.1805 0.9179 0.077 Uiso calc 1
C C23 -0.2955(2) -0.15637(19) 0.79241(15) 0.0540(4) Uani d 1
H H23A -0.3544 -0.2479 0.7612 0.065 Uiso calc 1
H H23B -0.3471 -0.0940 0.7505 0.065 Uiso calc 1

loop_
_atom_site_aniso_label
_atom_site_aniso_U_11
_atom_site_aniso_U_22
_atom_site_aniso_U_33
_atom_site_aniso_U_12
_atom_site_aniso_U_13
_atom_site_aniso_U_23
S1 0.0397(2) 0.03896(19) 0.0547(2) 0.01085(15) 0.00079(15) 0.01674(15)
S2 0.0365(2) 0.0502(2) 0.0774(3) 0.01264(17) 0.01009(18) 0.0240(2)
O3 0.0547(6) 0.0401(5) 0.0431(5) 0.0095(5) -0.0055(5) 0.0000(4)
O4 0.0994(11) 0.0649(8) 0.0402(6) 0.0193(7) -0.0079(6) -0.0026(5)
O5 0.0992(10) 0.0489(7) 0.0404(6) 0.0126(6) 0.0149(6) 0.0142(5)
N6 0.0354(6) 0.0536(8) 0.0617(8) 0.0112(5) 0.0035(5) 0.0300(6)
C7 0.0487(8) 0.0491(8) 0.0412(8) 0.0150(7) -0.0044(6) 0.0037(6)
C8 0.0443(8) 0.0421(7) 0.0403(7) 0.0140(6) 0.0002(6) 0.0095(6)
C9 0.0323(6) 0.0349(6) 0.0395(7) 0.0126(5) 0.0008(5) 0.0081(5)
C10 0.0286(6) 0.0332(6) 0.0399(6) 0.0120(5) 0.0011(5) 0.0075(5)
C11 0.0321(6) 0.0367(7) 0.0424(7) 0.0114(5) -0.0018(5) 0.0047(5)
C12 0.0397(7) 0.0326(7) 0.0560(8) 0.0075(6) -0.0037(6) 0.0057(6)
C13 0.0372(7) 0.0364(7) 0.0546(8) 0.0100(6) 0.0049(6) 0.0163(6)
C14 0.0397(7) 0.0430(7) 0.0424(7) 0.0138(6) 0.0066(6) 0.0118(6)
C15 0.0406(7) 0.0336(6) 0.0411(7) 0.0121(5) 0.0051(5) 0.0073(5)
C16 0.0623(11) 0.0646(11) 0.0490(9) 0.0158(9) 0.0132(7) 0.0250(8)
C17 0.0499(8) 0.0344(7) 0.0402(7) 0.0109(6) 0.0042(6) 0.0102(5)
C18 0.0385(7) 0.0338(6) 0.0416(7) 0.0095(5) 0.0008(5) 0.0080(5)
C19 0.0476(9) 0.0489(8) 0.0616(9) 0.0161(7) 0.0026(7) 0.0253(7)
C20 0.0691(12) 0.0856(14) 0.0536(10) 0.0250(11) -0.0086(9) 0.0175(9)
C21 0.0761(14) 0.133(2) 0.0569(11) 0.0354(14) 0.0170(10) 0.0390(13)
C22 0.0486(10) 0.0764(13) 0.0676(11) 0.0174(9) 0.0071(8) 0.0037(9)
C23 0.0351(7) 0.0615(10) 0.0624(10) 0.0061(7) 0.0018(7) 0.0264(8)

loop_
_atom_type_symbol
_atom_type_description
_atom_type_scat_dispersion_real
_atom_type_scat_dispersion_imag
_atom_type_scat_source
C C 0.0033 0.0016 'International Tables Vol C Tables 4.2.6.8 and 6.1.1.4'
H H 0.0000 0.0000 'International Tables Vol C Tables 4.2.6.8 and 6.1.1.4'
N N 0.0061 0.0033 'International Tables Vol C Tables 4.2.6.8 and 6.1.1.4'
O O 0.0106 0.0060 'International Tables Vol C Tables 4.2.6.8 and 6.1.1.4'
S S 0.1246 0.1234 'International Tables Vol C Tables 4.2.6.8 and 6.1.1.4'

loop_
_geom_angle_atom_site_label_1
_geom_angle_atom_site_label_2
_geom_angle_atom_site_label_3
_geom_angle
C18 S1 C17 104.68(7)
C7 O3 C11 121.57(11)
C14 O5 C16 118.89(14)
C18 N6 C19 122.03(13)
C18 N6 C23 125.13(12)
C19 N6 C23 112.81(12)
O4 C7 O3 117.03(15)
O4 C7 C8 126.12(15)
O3 C7 C8 116.85(13)
C9 C8 C7 123.36(13)
C9 C8 H8 118.3
C7 C8 H8 118.3
C8 C9 C10 118.56(12)
C8 C9 C17 122.94(12)
C10 C9 C17 118.49(11)
C11 C10 C15 117.71(12)
C11 C10 C9 117.80(12)
C15 C10 C9 124.49(12)
O3 C11 C12 116.55(12)
O3 C11 C10 121.83(12)
C12 C11 C10 121.62(13)
C11 C12 C13 119.90(13)
C11 C12 H12 120.0
C13 C12 H12 120.0
C12 C13 C14 119.66(12)
C12 C13 H13 120.2
C14 C13 H13 120.2
O5 C14 C15 115.35(13)
O5 C14 C13 124.52(12)
C15 C14 C13 120.13(13)
C14 C15 C10 120.97(13)
C14 C15 H15 119.5
C10 C15 H15 119.5
O5 C16 H16A 109.5
O5 C16 H16B 109.5
H16A C16 H16B 109.5
O5 C16 H16C 109.5
H16A C16 H16C 109.5
H16B C16 H16C 109.5
C9 C17 S1 116.29(10)
C9 C17 H17A 108.2
S1 C17 H17A 108.2
C9 C17 H17B 108.2
S1 C17 H17B 108.2
H17A C17 H17B 107.4
N6 C18 S2 124.86(11)
N6 C18 S1 113.21(10)
S2 C18 S1 121.91(8)
N6 C19 C20 110.31(15)
N6 C19 H19A 109.6
C20 C19 H19A 109.6
N6 C19 H19B 109.6
C20 C19 H19B 109.6
H19A C19 H19B 108.1
C21 C20 C19 112.10(16)
C21 C20 H20A 109.2
C19 C20 H20A 109.2
C21 C20 H20B 109.2
C19 C20 H20B 109.2
H20A C20 H20B 107.9
C22 C21 C20 112.04(17)
C22 C21 H21A 109.2
C20 C21 H21A 109.2
C22 C21 H21B 109.2
C20 C21 H21B 109.2
H21A C21 H21B 107.9
C21 C22 C23 110.75(17)
C21 C22 H22A 109.5
C23 C22 H22A 109.5
C21 C22 H22B 109.5
C23 C22 H22B 109.5
H22A C22 H22B 108.1
N6 C23 C22 110.94(14)
N6 C23 H23A 109.5
C22 C23 H23A 109.5
N6 C23 H23B 109.5
C22 C23 H23B 109.5
H23A C23 H23B 108.0

loop_
_geom_bond_atom_site_label_1
_geom_bond_atom_site_label_2
_geom_bond_distance
S1 C18 1.7837(14)
S1 C17 1.7980(14)
S2 C18 1.6662(14)
O3 C7 1.3697(18)
O3 C11 1.3774(17)
O4 C7 1.2008(19)
O5 C14 1.3647(18)
O5 C16 1.4169(18)
N6 C18 1.3293(17)
N6 C19 1.4722(18)
N6 C23 1.4758(19)
C7 C8 1.447(2)
C8 C9 1.3370(19)
C8 H8 0.9300
C9 C10 1.4565(17)
C9 C17 1.503(2)
C10 C11 1.3942(19)
C10 C15 1.3949(18)
C11 C12 1.3803(19)
C12 C13 1.381(2)
C12 H12 0.9300
C13 C14 1.389(2)
C13 H13 0.9300
C14 C15 1.3847(18)
C15 H15 0.9300
C16 H16A 0.9600
C16 H16B 0.9600
C16 H16C 0.9600
C17 H17A 0.9700
C17 H17B 0.9700
C19 C20 1.507(3)
C19 H19A 0.9700
C19 H19B 0.9700
C20 C21 1.507(3)
C20 H20A 0.9700
C20 H20B 0.9700
C21 C22 1.502(3)
C21 H21A 0.9700
C21 H21B 0.9700
C22 C23 1.502(3)
C22 H22A 0.9700
C22 H22B 0.9700
C23 H23A 0.9700
C23 H23B 0.9700

loop_
_geom_hbond_atom_site_label_D
_geom_hbond_atom_site_label_H
_geom_hbond_atom_site_label_A
_geom_hbond_site_symmetry_A
_geom_hbond_distance_DH
_geom_hbond_distance_HA
_geom_hbond_distance_DA
_geom_hbond_angle_DHA
_geom_hbond_publ_flag
C19 H19B O5 2_556 0.97 2.50 3.410(2) 157 yes
C23 H23A O3 1_445 0.97 2.60 3.365(2) 136 yes
